data_7002734
loop_
_publ_author_name
'Rodr\'iguez-Di\'eguez, Antonio'
'Mota, Antonio J.'
'Seco, Jos\'e M.'
'Palacios, Mar\'ia A.'
'Romerosa, Antonio'
'Colacio, Enrique'

_publ_section_title
;
 Influence of metal ions, coligands and reaction conditions on the
 structural versatility and properties of 5-pyrimidyl-tetrazolate
 containing complexes
;
_journal_issue 43
_journal_name_full 'Dalton Transactions'
_journal_page_first 9578
_journal_page_last 9586
_journal_paper_doi 10.1039/b910811d
_journal_year 2009
_chemical_formula_sum 'C17 H39 Cl3 Co2 N14 O17.5'
_chemical_formula_weight 943.83
_chemical_name_systematic
;
?
;
_space_group_IT_number 14
_symmetry_cell_setting monoclinic
_symmetry_space_group_name_Hall '-P 2yn'
_symmetry_space_group_name_H-M 'P 1 21/n 1'
_atom_sites_solution_hydrogens geom
_atom_sites_solution_primary direct
_atom_sites_solution_secondary difmap
_audit_creation_method SHELXL-97
_cell_angle_alpha 90.000(5)
_cell_angle_beta 115.106(5)
_cell_angle_gamma 90.000(5)
_cell_formula_units_Z 4
_cell_length_a 19.107(5)
_cell_length_b 10.106(5)
_cell_length_c 19.944(5)
_cell_measurement_reflns_used 4998
_cell_measurement_temperature 180(2)
_cell_measurement_theta_max 23.26
_cell_measurement_theta_min 1.24
_cell_volume 3487(2)
_computing_cell_refinement 'Bruker APEX'
_computing_data_collection 'Bruker APEX'
_computing_data_reduction 'Bruker SHELXTL'
_computing_molecular_graphics 'Bruker SHELXTL'
_computing_publication_material 'Bruker SHELXTL'
_computing_structure_refinement 'SHELXL-97 (Sheldrick, 1997)'
_computing_structure_solution 'SHELXS-97 (Sheldrick, 1990)'
_diffrn_ambient_temperature 180(2)
_diffrn_measured_fraction_theta_full 0.999
_diffrn_measured_fraction_theta_max 0.999
_diffrn_measurement_device_type 'CCD area detector'
_diffrn_measurement_method 'phi and omega scans'
_diffrn_radiation_monochromator graphite
_diffrn_radiation_source 'fine-focus sealed tube'
_diffrn_radiation_type MoK\a
_diffrn_radiation_wavelength 0.71069
_diffrn_reflns_av_R_equivalents 0.0353
_diffrn_reflns_av_sigmaI/netI 0.0399
_diffrn_reflns_limit_h_max 21
_diffrn_reflns_limit_h_min -17
_diffrn_reflns_limit_k_max 10
_diffrn_reflns_limit_k_min -11
_diffrn_reflns_limit_l_max 22
_diffrn_reflns_limit_l_min -21
_diffrn_reflns_number 16048
_diffrn_reflns_theta_full 23.26
_diffrn_reflns_theta_max 23.26
_diffrn_reflns_theta_min 1.24
_exptl_absorpt_coefficient_mu 1.275
_exptl_absorpt_correction_type none
_exptl_crystal_colour purple
_exptl_crystal_density_diffrn 1.798
_exptl_crystal_density_method 'not measured'
_exptl_crystal_description prismatic
_exptl_crystal_F_000 1936
_exptl_crystal_size_max 0.110
_exptl_crystal_size_mid 0.090
_exptl_crystal_size_min 0.075
_refine_diff_density_max 2.458
_refine_diff_density_min -1.160
_refine_diff_density_rms 0.183
_refine_ls_extinction_method none
_refine_ls_goodness_of_fit_ref 1.053
_refine_ls_hydrogen_treatment none
_refine_ls_matrix_type full
_refine_ls_number_parameters 461
_refine_ls_number_reflns 4998
_refine_ls_number_restraints 0
_refine_ls_restrained_S_all 1.053
_refine_ls_R_factor_all 0.0872
_refine_ls_R_factor_gt 0.0772
_refine_ls_shift/su_max 0.002
_refine_ls_shift/su_mean 0.000
_refine_ls_structure_factor_coef Fsqd
_refine_ls_weighting_details 'calc w=1/[\s^2^(Fo^2^)+(0.1305P)^2^+30.0718P] where P=(Fo^2^+2Fc^2^)/3'
_refine_ls_weighting_scheme calc
_refine_ls_wR_factor_gt 0.2091
_refine_ls_wR_factor_ref 0.2265
_reflns_number_gt 4360
_reflns_number_total 4998
_reflns_threshold_expression >2sigma(I)
_cod_data_source_file b910811d.txt
_cod_data_source_block compound5
_cod_depositor_comments
;
The following automatic conversions were performed:
'_symmetry_cell_setting' value 'Monoclinic' changed to 'monoclinic'
according to '/home/saulius/struct/CIF-dictionaries/cif_core.dic'
dictionary named 'cif_core.dic' version 2.4.1 from 2010-06-29.

Automatic conversion script
Id: cif_fix_enum 1527 2010-12-29 10:47:43Z saulius 
;
_cod_original_sg_symbol_H-M P2(1)/n
_cod_original_formula_sum 'C17 H39 Cl3 Co2 N14 O17.50'
_cod_database_code 7002734

loop_
_symmetry_equiv_pos_as_xyz
'x, y, z'
'-x+1/2, y+1/2, -z+1/2'
'-x, -y, -z'
'x-1/2, -y-1/2, z-1/2'

loop_
_atom_site_label
_atom_site_type_symbol
_atom_site_fract_x
_atom_site_fract_y
_atom_site_fract_z
_atom_site_U_iso_or_equiv
_atom_site_adp_type
_atom_site_occupancy
_atom_site_symmetry_multiplicity
_atom_site_calc_flag
_atom_site_refinement_flags
_atom_site_disorder_assembly
_atom_site_disorder_group
Co1 Co 1.03851(5) 0.22326(9) 0.20724(5) 0.0150(3) Uani 1 1 d . . .
Co2 Co 0.85229(5) 0.01357(10) 0.14401(5) 0.0223(3) Uani 1 1 d . . .
Cl1 Cl 0.77595(11) 0.43105(18) 0.94984(10) 0.0283(5) Uani 1 1 d . . .
Cl2 Cl 0.61213(11) 0.77964(18) 0.78479(13) 0.0357(5) Uani 1 1 d . . .
Cl3 Cl 0.36491(17) 0.9407(4) 0.75702(16) 0.0693(9) Uani 1 1 d . . .
C1 C 0.9632(6) 0.1702(11) 0.5615(5) 0.052(3) Uani 1 1 d . . .
H1 H 0.9661 0.1774 0.6092 0.063 Uiso 1 1 calc R . .
C2 C 1.0078(7) 0.2458(10) 0.5394(5) 0.054(3) Uani 1 1 d . . .
H2 H 1.0420 0.3053 0.5730 0.064 Uiso 1 1 calc R . .
C3 C 0.9135(5) 0.0827(10) 0.5118(5) 0.040(2) Uani 1 1 d . . .
H3 H 0.8822 0.0301 0.5260 0.047 Uiso 1 1 calc R . .
C4 C 0.9559(4) 0.1517(8) 0.4269(4) 0.0263(18) Uani 1 1 d . . .
C5 C 0.9521(4) 0.1406(7) 0.3518(4) 0.0213(16) Uani 1 1 d . . .
C6 C 1.1767(4) 0.3660(8) 0.2877(4) 0.0249(17) Uani 1 1 d . . .
H6A H 1.2109 0.2916 0.3097 0.030 Uiso 1 1 calc R . .
H6B H 1.2007 0.4452 0.3155 0.030 Uiso 1 1 calc R . .
C7 C 1.1617(4) 0.3822(7) 0.2067(4) 0.0235(16) Uani 1 1 d . . .
H7A H 1.1431 0.4710 0.1902 0.028 Uiso 1 1 calc R . .
H7B H 1.2096 0.3698 0.2017 0.028 Uiso 1 1 calc R . .
C8 C 1.1396(4) 0.1625(8) 0.1459(4) 0.0273(18) Uani 1 1 d . . .
H23A H 1.1806 0.1875 0.1319 0.033 Uiso 1 1 calc R . .
H23B H 1.1019 0.1105 0.1061 0.033 Uiso 1 1 calc R . .
C9 C 1.1723(4) 0.0826(8) 0.2162(5) 0.0300(18) Uani 1 1 d . . .
H9A H 1.1826 -0.0071 0.2056 0.036 Uiso 1 1 calc R . .
H9B H 1.2205 0.1214 0.2510 0.036 Uiso 1 1 calc R . .
C10 C 0.9947(4) 0.4356(8) 0.1032(4) 0.0300(19) Uani 1 1 d . . .
H10A H 1.0214 0.5151 0.1284 0.036 Uiso 1 1 calc R . .
H10B H 0.9520 0.4611 0.0571 0.036 Uiso 1 1 calc R . .
C11 C 1.0494(4) 0.3458(8) 0.0879(4) 0.0283(18) Uani 1 1 d . . .
H11A H 1.0205 0.2786 0.0522 0.034 Uiso 1 1 calc R . .
H11B H 1.0789 0.3966 0.0676 0.034 Uiso 1 1 calc R . .
C12 C 0.7115(5) 0.1362(10) 0.0456(5) 0.042(2) Uani 1 1 d . . .
H12A H 0.6932 0.2202 0.0208 0.051 Uiso 1 1 calc R . .
H12B H 0.6689 0.0925 0.0509 0.051 Uiso 1 1 calc R . .
C13 C 0.7414(5) 0.0507(9) 0.0015(4) 0.0334(19) Uani 1 1 d . . .
H13A H 0.6989 0.0193 -0.0432 0.040 Uiso 1 1 calc R . .
H13B H 0.7763 0.1012 -0.0126 0.040 Uiso 1 1 calc R . .
C14 C 0.7287(6) -0.1524(11) 0.1329(5) 0.054(3) Uani 1 1 d . . .
H14A H 0.6853 -0.0995 0.1302 0.065 Uiso 1 1 calc R . .
H14B H 0.7222 -0.2409 0.1483 0.065 Uiso 1 1 calc R . .
C15 C 0.7271(5) -0.1598(10) 0.0591(5) 0.044(2) Uani 1 1 d . . .
H15A H 0.6752 -0.1410 0.0224 0.053 Uiso 1 1 calc R . .
H15B H 0.7401 -0.2492 0.0505 0.053 Uiso 1 1 calc R . .
C16 C 0.8907(5) -0.2150(8) 0.0828(5) 0.036(2) Uani 1 1 d . . .
H16A H 0.8657 -0.2913 0.0927 0.043 Uiso 1 1 calc R . .
H16B H 0.9315 -0.2462 0.0699 0.043 Uiso 1 1 calc R . .
C17 C 0.8327(5) -0.1352(8) 0.0199(5) 0.0308(18) Uani 1 1 d . . .
H17A H 0.8590 -0.0726 0.0017 0.037 Uiso 1 1 calc R . .
H17B H 0.8013 -0.1931 -0.0205 0.037 Uiso 1 1 calc R . .
N1 N 1.0051(5) 0.2392(7) 0.4717(4) 0.0418(18) Uani 1 1 d . . .
N2 N 0.9087(4) 0.0705(7) 0.4426(4) 0.0330(16) Uani 1 1 d . . .
N3 N 1.0039(3) 0.1966(6) 0.3316(3) 0.0203(13) Uani 1 1 d . . .
N4 N 0.9804(3) 0.1645(6) 0.2611(3) 0.0182(13) Uani 1 1 d . . .
N5 N 0.9167(3) 0.0900(6) 0.2398(3) 0.0226(14) Uani 1 1 d . . .
N6 N 0.8983(4) 0.0736(7) 0.2964(3) 0.0283(15) Uani 1 1 d . . .
N7 N 0.7831(4) -0.0635(7) 0.0491(4) 0.0285(15) Uani 1 1 d . . .
N8 N 0.7973(4) -0.0978(9) 0.1870(4) 0.047(2) Uani 1 1 d . . .
H8A H 0.8288 -0.1638 0.2130 0.056 Uiso 1 1 calc R . .
H8B H 0.7857 -0.0488 0.2187 0.056 Uiso 1 1 calc R . .
N9 N 0.7767(4) 0.1577(8) 0.1197(4) 0.0378(18) Uani 1 1 d . . .
H9C H 0.7583 0.1620 0.1544 0.045 Uiso 1 1 calc R . .
H9D H 0.8000 0.2351 0.1198 0.045 Uiso 1 1 calc R . .
N10 N 0.9240(4) -0.1279(6) 0.1499(4) 0.0307(15) Uani 1 1 d . . .
H10C H 0.9687 -0.0927 0.1535 0.037 Uiso 1 1 calc R . .
H10D H 0.9342 -0.1767 0.1907 0.037 Uiso 1 1 calc R . .
N11 N 1.1026(3) 0.2824(6) 0.1589(3) 0.0200(13) Uani 1 1 d . . .
N12 N 1.1012(3) 0.3432(6) 0.2889(3) 0.0242(14) Uani 1 1 d . . .
H12C H 1.0763 0.4208 0.2839 0.029 Uiso 1 1 calc R . .
H12D H 1.1080 0.3072 0.3325 0.029 Uiso 1 1 calc R . .
N13 N 0.9657(3) 0.3609(6) 0.1506(3) 0.0216(13) Uani 1 1 d . . .
H13C H 0.9199 0.3237 0.1219 0.026 Uiso 1 1 calc R . .
H13D H 0.9583 0.4172 0.1820 0.026 Uiso 1 1 calc R . .
N14 N 1.1149(3) 0.0813(6) 0.2487(4) 0.0261(15) Uani 1 1 d . . .
H14C H 1.1397 0.0913 0.2981 0.031 Uiso 1 1 calc R . .
H14D H 1.0905 0.0026 0.2396 0.031 Uiso 1 1 calc R . .
O1P O 0.9005(3) 0.1205(5) 0.0980(3) 0.0187(10) Uani 1 1 d . . .
O2P O 0.9846(3) 0.1038(5) 0.1298(3) 0.0191(11) Uani 1 1 d . . .
O1 O 0.8061(4) 0.3903(10) 1.0228(4) 0.079(3) Uani 1 1 d . . .
O2 O 0.8198(5) 0.3817(9) 0.9125(5) 0.074(2) Uiso 1 1 d . . .
O3 O 0.7778(5) 0.5690(7) 0.9446(6) 0.097(4) Uani 1 1 d . . .
O4 O 0.6977(3) 0.3844(7) 0.9128(3) 0.0429(15) Uani 1 1 d . . .
O5 O 0.6628(6) 0.8300(10) 0.8554(5) 0.088(3) Uiso 1 1 d . . .
O6 O 0.6595(6) 0.7448(9) 0.7489(8) 0.119(5) Uani 1 1 d . . .
O7 O 0.5569(4) 0.8775(6) 0.7439(4) 0.0526(18) Uani 1 1 d . . .
O8 O 0.5724(3) 0.6660(5) 0.7928(3) 0.0293(12) Uani 1 1 d . . .
O1W O 0.1974(7) 0.1283(12) 0.6499(6) 0.123(5) Uani 1 1 d . . .
O2W O 0.5620(4) 0.0276(7) 0.9222(5) 0.067(2) Uani 1 1 d . . .
O3W O 0.9051(9) 0.1431(10) 0.9534(5) 0.132(5) Uani 1 1 d . . .
O4W O 0.9796(11) 0.002(2) 0.0090(12) 0.090(6) Uiso 0.50 1 d P . .
O9 O 0.4130(10) 0.8032(17) 0.7753(10) 0.0737(17) Uiso 0.50 1 d P . .
O10 O 0.4151(12) 0.9389(19) 0.7947(11) 0.0737(17) Uiso 0.50 1 d P . .
O11 O 0.3059(11) 0.9077(19) 0.7784(10) 0.0737(17) Uiso 0.50 1 d P . .
O12 O 0.3966(10) 0.9812(17) 0.8334(10) 0.0737(17) Uiso 0.50 1 d P . .
O13 O 0.4146(10) 1.0416(19) 0.7828(10) 0.0737(17) Uiso 0.50 1 d P . .
O14 O 0.3586(10) 1.1032(17) 0.7322(10) 0.0737(17) Uiso 0.50 1 d P . .
O15 O 0.3539(10) 0.9450(17) 0.6901(10) 0.0737(17) Uiso 0.50 1 d P . .
O16 O 0.2831(11) 0.9191(19) 0.7443(10) 0.0737(17) Uiso 0.50 1 d P . .

loop_
_atom_site_aniso_label
_atom_site_aniso_U_11
_atom_site_aniso_U_22
_atom_site_aniso_U_33
_atom_site_aniso_U_23
_atom_site_aniso_U_13
_atom_site_aniso_U_12
Co1 0.0126(5) 0.0151(5) 0.0153(5) 0.0012(4) 0.0039(4) -0.0017(4)
Co2 0.0160(5) 0.0305(6) 0.0187(6) -0.0019(4) 0.0058(4) -0.0090(4)
Cl1 0.0246(10) 0.0219(10) 0.0275(10) -0.0010(8) 0.0008(8) -0.0002(8)
Cl2 0.0225(10) 0.0204(10) 0.0586(14) -0.0048(9) 0.0119(10) -0.0022(8)
Cl3 0.0477(16) 0.114(3) 0.0501(16) -0.0267(16) 0.0248(14) -0.0332(17)
C1 0.076(7) 0.058(6) 0.035(5) 0.008(5) 0.035(6) 0.034(6)
C2 0.088(8) 0.048(6) 0.035(5) -0.006(5) 0.035(6) 0.007(6)
C3 0.040(5) 0.055(6) 0.034(5) 0.021(5) 0.026(4) 0.029(5)
C4 0.030(4) 0.029(4) 0.024(4) 0.008(3) 0.015(4) 0.014(4)
C5 0.021(4) 0.023(4) 0.023(4) 0.000(3) 0.012(3) 0.005(3)
C6 0.026(4) 0.022(4) 0.022(4) 0.003(3) 0.005(3) -0.007(3)
C7 0.021(4) 0.024(4) 0.021(4) -0.001(3) 0.005(3) -0.009(3)
C8 0.013(4) 0.040(5) 0.031(4) -0.007(4) 0.011(3) -0.004(3)
C9 0.013(4) 0.031(4) 0.044(5) -0.003(4) 0.009(3) 0.002(3)
C10 0.022(4) 0.023(4) 0.031(4) 0.013(3) -0.003(3) -0.003(3)
C11 0.024(4) 0.038(5) 0.017(4) 0.005(3) 0.003(3) -0.016(4)
C12 0.020(4) 0.061(6) 0.036(5) -0.006(4) 0.002(4) 0.001(4)
C13 0.022(4) 0.047(5) 0.025(4) -0.002(4) 0.004(3) -0.004(4)
C14 0.052(6) 0.070(7) 0.041(6) -0.014(5) 0.022(5) -0.040(6)
C15 0.034(5) 0.057(6) 0.041(5) -0.011(4) 0.015(4) -0.031(5)
C16 0.040(5) 0.023(4) 0.040(5) -0.004(4) 0.012(4) -0.008(4)
C17 0.030(4) 0.031(4) 0.031(4) -0.009(4) 0.013(4) -0.008(4)
N1 0.058(5) 0.039(4) 0.032(4) -0.012(3) 0.023(4) -0.002(4)
N2 0.023(4) 0.051(4) 0.024(4) 0.011(3) 0.009(3) 0.014(3)
N3 0.021(3) 0.022(3) 0.017(3) -0.001(3) 0.007(3) 0.000(3)
N4 0.016(3) 0.018(3) 0.019(3) 0.001(2) 0.006(2) 0.001(2)
N5 0.018(3) 0.032(4) 0.020(3) 0.001(3) 0.010(3) -0.007(3)
N6 0.021(3) 0.043(4) 0.022(3) 0.004(3) 0.010(3) -0.001(3)
N7 0.020(3) 0.036(4) 0.025(3) -0.004(3) 0.006(3) -0.012(3)
N8 0.038(4) 0.070(6) 0.033(4) -0.006(4) 0.017(3) -0.034(4)
N9 0.022(4) 0.055(5) 0.037(4) -0.010(4) 0.013(3) 0.004(3)
N10 0.032(4) 0.025(3) 0.027(4) 0.003(3) 0.005(3) -0.007(3)
N11 0.016(3) 0.023(3) 0.017(3) 0.000(3) 0.003(2) -0.005(3)
N12 0.023(3) 0.028(3) 0.019(3) -0.003(3) 0.007(3) -0.010(3)
N13 0.020(3) 0.017(3) 0.023(3) -0.002(3) 0.004(3) 0.002(2)
N14 0.014(3) 0.021(3) 0.038(4) 0.010(3) 0.006(3) -0.001(3)
O1P 0.011(2) 0.024(3) 0.020(3) -0.001(2) 0.005(2) -0.001(2)
O2P 0.009(2) 0.020(3) 0.025(3) -0.004(2) 0.005(2) 0.0004(19)
O1 0.031(4) 0.157(9) 0.035(4) 0.031(5) 0.001(3) -0.018(5)
O3 0.069(6) 0.023(4) 0.157(9) -0.004(5) 0.007(6) -0.009(4)
O4 0.030(3) 0.056(4) 0.028(3) -0.001(3) -0.002(3) -0.014(3)
O6 0.107(8) 0.063(5) 0.257(15) -0.011(7) 0.144(10) -0.014(5)
O7 0.035(4) 0.031(3) 0.074(5) 0.019(3) 0.005(3) 0.000(3)
O8 0.035(3) 0.020(3) 0.034(3) -0.004(2) 0.016(3) -0.002(2)
O1W 0.128(9) 0.140(10) 0.078(7) 0.013(6) 0.021(6) -0.091(8)
O2W 0.048(4) 0.051(4) 0.087(6) 0.019(4) 0.013(4) 0.004(4)
O3W 0.215(14) 0.074(7) 0.057(6) -0.003(5) 0.009(7) -0.053(8)

loop_
_atom_type_symbol
_atom_type_description
_atom_type_scat_dispersion_real
_atom_type_scat_dispersion_imag
_atom_type_scat_source
C C 0.0033 0.0016 'International Tables Vol C Tables 4.2.6.8 and 6.1.1.4'
H H 0.0000 0.0000 'International Tables Vol C Tables 4.2.6.8 and 6.1.1.4'
N N 0.0061 0.0033 'International Tables Vol C Tables 4.2.6.8 and 6.1.1.4'
O O 0.0106 0.0060 'International Tables Vol C Tables 4.2.6.8 and 6.1.1.4'
Cl Cl 0.1484 0.1585 'International Tables Vol C Tables 4.2.6.8 and 6.1.1.4'
Co Co 0.3494 0.9721 'International Tables Vol C Tables 4.2.6.8 and 6.1.1.4'

loop_
_geom_angle_atom_site_label_1
_geom_angle_atom_site_label_2
_geom_angle_atom_site_label_3
_geom_angle
_geom_angle_site_symmetry_1
_geom_angle_site_symmetry_3
_geom_angle_publ_flag
O2P Co1 N4 90.9(2) . . ?
O2P Co1 N11 91.8(2) . . ?
N4 Co1 N11 176.5(2) . . ?
O2P Co1 N13 88.5(2) . . ?
N4 Co1 N13 95.9(2) . . ?
N11 Co1 N13 86.5(2) . . ?
O2P Co1 N14 85.8(2) . . ?
N4 Co1 N14 92.3(2) . . ?
N11 Co1 N14 85.5(2) . . ?
N13 Co1 N14 170.1(3) . . ?
O2P Co1 N12 176.4(2) . . ?
N4 Co1 N12 91.2(2) . . ?
N11 Co1 N12 86.0(2) . . ?
N13 Co1 N12 94.2(3) . . ?
N14 Co1 N12 91.1(3) . . ?
O1P Co2 N5 90.8(2) . . ?
O1P Co2 N10 88.5(2) . . ?
N5 Co2 N10 95.6(3) . . ?
O1P Co2 N7 91.5(2) . . ?
N5 Co2 N7 177.0(3) . . ?
N10 Co2 N7 86.3(3) . . ?
O1P Co2 N9 85.1(3) . . ?
N5 Co2 N9 92.3(3) . . ?
N10 Co2 N9 169.9(3) . . ?
N7 Co2 N9 86.1(3) . . ?
O1P Co2 N8 177.1(3) . . ?
N5 Co2 N8 91.8(3) . . ?
N10 Co2 N8 92.6(3) . . ?
N7 Co2 N8 85.8(3) . . ?
N9 Co2 N8 93.4(4) . . ?
O1 Cl1 O3 111.3(7) . . ?
O1 Cl1 O2 111.7(5) . . ?
O3 Cl1 O2 105.7(6) . . ?
O1 Cl1 O4 108.8(4) . . ?
O3 Cl1 O4 110.0(5) . . ?
O2 Cl1 O4 109.3(5) . . ?
O6 Cl2 O5 106.1(7) . . ?
O6 Cl2 O8 110.0(4) . . ?
O5 Cl2 O8 110.5(5) . . ?
O6 Cl2 O7 111.2(6) . . ?
O5 Cl2 O7 110.2(5) . . ?
O8 Cl2 O7 108.9(4) . . ?
O10 Cl3 O15 120.4(15) . . ?
O10 Cl3 O13 52.2(13) . . ?
O15 Cl3 O13 98.8(11) . . ?
O10 Cl3 O11 115.7(14) . . ?
O15 Cl3 O11 122.3(11) . . ?
O13 Cl3 O11 126.5(11) . . ?
O10 Cl3 O12 47.7(12) . . ?
O15 Cl3 O12 156.5(11) . . ?
O13 Cl3 O12 57.7(10) . . ?
O11 Cl3 O12 77.1(10) . . ?
O10 Cl3 O16 141.2(14) . . ?
O15 Cl3 O16 97.6(11) . . ?
O13 Cl3 O16 134.4(11) . . ?
O11 Cl3 O16 25.5(9) . . ?
O12 Cl3 O16 99.3(10) . . ?
O10 Cl3 O9 60.7(14) . . ?
O15 Cl3 O9 95.3(10) . . ?
O13 Cl3 O9 108.9(10) . . ?
O11 Cl3 O9 100.3(10) . . ?
O12 Cl3 O9 93.5(10) . . ?
O16 Cl3 O9 111.5(10) . . ?
O10 Cl3 O14 100.1(14) . . ?
O15 Cl3 O14 72.6(10) . . ?
O13 Cl3 O14 47.9(9) . . ?
O11 Cl3 O14 110.5(10) . . ?
O12 Cl3 O14 88.8(9) . . ?
O16 Cl3 O14 98.7(10) . . ?
O9 Cl3 O14 148.8(9) . . ?
C2 C1 C3 117.9(9) . . ?
N1 C2 C1 123.0(10) . . ?
N2 C3 C1 121.8(9) . . ?
N1 C4 N2 127.1(7) . . ?
N1 C4 C5 116.8(7) . . ?
N2 C4 C5 116.1(7) . . ?
N6 C5 N3 111.9(6) . . ?
N6 C5 C4 124.8(7) . . ?
N3 C5 C4 123.3(7) . . ?
N12 C6 C7 106.7(6) . . ?
N11 C7 C6 110.5(6) . . ?
N11 C8 C9 108.5(6) . . ?
N14 C9 C8 108.6(6) . . ?
N13 C10 C11 107.5(6) . . ?
N11 C11 C10 108.5(6) . . ?
N9 C12 C13 107.3(7) . . ?
N7 C13 C12 107.7(7) . . ?
N8 C14 C15 114.0(7) . . ?
C14 C15 N7 112.6(7) . . ?
N10 C16 C17 108.2(6) . . ?
N7 C17 C16 107.5(7) . . ?
C4 N1 C2 115.4(8) . . ?
C3 N2 C4 114.7(8) . . ?
N4 N3 C5 104.9(6) . . ?
N3 N4 N5 109.1(5) . . ?
N3 N4 Co1 120.0(4) . . ?
N5 N4 Co1 131.0(4) . . ?
N6 N5 N4 109.5(6) . . ?
N6 N5 Co2 120.1(5) . . ?
N4 N5 Co2 130.3(4) . . ?
N5 N6 C5 104.6(6) . . ?
C13 N7 C17 112.5(6) . . ?
C13 N7 C15 111.3(6) . . ?
C17 N7 C15 109.8(7) . . ?
C13 N7 Co2 105.5(5) . . ?
C17 N7 Co2 106.9(5) . . ?
C15 N7 Co2 110.7(5) . . ?
C14 N8 Co2 112.6(6) . . ?
C12 N9 Co2 110.8(6) . . ?
C16 N10 Co2 110.9(5) . . ?
C8 N11 C11 111.7(6) . . ?
C8 N11 C7 111.7(5) . . ?
C11 N11 C7 109.7(5) . . ?
C8 N11 Co1 106.5(4) . . ?
C11 N11 Co1 106.5(4) . . ?
C7 N11 Co1 110.6(4) . . ?
C6 N12 Co1 109.9(5) . . ?
C10 N13 Co1 111.2(4) . . ?
C9 N14 Co1 111.2(5) . . ?
O2P O1P Co2 113.3(3) . . ?
O1P O2P Co1 113.5(3) . . ?
O10 O9 Cl3 35.0(9) . . ?
Cl3 O10 O13 83.8(19) . . ?
Cl3 O10 O12 92(2) . . ?
O13 O10 O12 78.3(19) . . ?
Cl3 O10 O9 84.2(17) . . ?
O13 O10 O9 152(2) . . ?
O12 O10 O9 127(2) . . ?
O16 O11 Cl3 85(3) . . ?
O16 O11 O12 128(3) . . ?
Cl3 O11 O12 52.3(9) . . ?
O10 O12 O13 50.8(14) . . ?
O10 O12 Cl3 40.5(13) . . ?
O13 O12 Cl3 57.4(11) . . ?
O10 O12 O11 85.6(18) . . ?
O13 O12 O11 102.8(15) . . ?
Cl3 O12 O11 50.6(8) . . ?
O10 O13 O14 125(2) . . ?
O10 O13 Cl3 44.0(13) . . ?
O14 O13 Cl3 81.2(13) . . ?
O10 O13 O12 50.9(14) . . ?
O14 O13 O12 114.7(17) . . ?
Cl3 O13 O12 64.9(12) . . ?
O13 O14 Cl3 50.9(10) . . ?
O13 O14 O15 78.1(13) . . ?
Cl3 O14 O15 42.2(7) . . ?
Cl3 O15 O14 65.2(9) . . ?
O11 O16 Cl3 70(3) . . ?

loop_
_geom_bond_atom_site_label_1
_geom_bond_atom_site_label_2
_geom_bond_distance
_geom_bond_site_symmetry_2
_geom_bond_publ_flag
Co1 O2P 1.885(5) . ?
Co1 N4 1.937(6) . ?
Co1 N11 1.946(6) . ?
Co1 N13 1.953(6) . ?
Co1 N14 1.962(6) . ?
Co1 N12 1.975(6) . ?
Co2 O1P 1.890(5) . ?
Co2 N5 1.941(6) . ?
Co2 N10 1.949(7) . ?
Co2 N7 1.953(6) . ?
Co2 N9 1.962(7) . ?
Co2 N8 1.967(7) . ?
Cl1 O1 1.381(7) . ?
Cl1 O3 1.399(8) . ?
Cl1 O2 1.425(9) . ?
Cl1 O4 1.437(6) . ?
Cl2 O6 1.416(9) . ?
Cl2 O5 1.422(10) . ?
Cl2 O8 1.422(6) . ?
Cl2 O7 1.424(6) . ?
Cl3 O10 0.93(2) . ?
Cl3 O15 1.260(17) . ?
Cl3 O13 1.338(19) . ?
Cl3 O11 1.405(19) . ?
Cl3 O12 1.438(18) . ?
Cl3 O16 1.489(19) . ?
Cl3 O9 1.620(18) . ?
Cl3 O14 1.704(18) . ?
C1 C2 1.351(15) . ?
C1 C3 1.367(15) . ?
C2 N1 1.332(11) . ?
C3 N2 1.348(11) . ?
C4 N1 1.323(11) . ?
C4 N2 1.351(11) . ?
C4 C5 1.472(10) . ?
C5 N6 1.331(10) . ?
C5 N3 1.342(9) . ?
C6 N12 1.471(9) . ?
C6 C7 1.526(10) . ?
C7 N11 1.513(9) . ?
C8 N11 1.480(10) . ?
C8 C9 1.505(12) . ?
C9 N14 1.493(10) . ?
C10 N13 1.489(10) . ?
C10 C11 1.509(12) . ?
C11 N11 1.492(9) . ?
C12 N9 1.490(11) . ?
C12 C13 1.509(12) . ?
C13 N7 1.492(11) . ?
C14 N8 1.410(11) . ?
C14 C15 1.461(13) . ?
C15 N7 1.520(10) . ?
C16 N10 1.499(10) . ?
C16 C17 1.507(12) . ?
C17 N7 1.494(10) . ?
N3 N4 1.322(8) . ?
N4 N5 1.338(8) . ?
N5 N6 1.327(9) . ?
O1P O2P 1.466(6) . ?
O4W O4W 0.99(3) 3_755 ?
O9 O10 1.42(3) . ?
O10 O13 1.06(2) . ?
O10 O12 1.06(2) . ?
O11 O16 0.64(2) . ?
O11 O12 1.77(3) . ?
O12 O13 1.34(2) . ?
O13 O14 1.28(2) . ?
O14 O15 1.79(2) . ?
